data_4318511
loop_
_publ_author_name
'Cai-Hong Chen'
'Jiwen Cai'
'Cheng-Zhu Liao'
'Xiao-Long Feng'
'Xiao-Ming Chen'
'Seik Weng Ng'

_publ_section_title
;
 Variation in the Coordination Mode of Arenedisulfonates: Syntheses and
 Structural Characterization of Mononuclear and Dinuclear Cadmium(II)
 Arenedisulfonate Complexes with Two- to Zero-Dimensional Architectures
;
_journal_name_full 'Inorganic Chemistry'
_journal_page_first 4967
_journal_page_last 4974
_journal_paper_doi 10.1021/ic020102l
_journal_volume 41
_journal_year 2002
_chemical_formula_moiety 'Cd1 C22 H22 N4 O10 S2, 4(H2 O1)'
_chemical_formula_sum 'C22 H30 Cd N4 O14 S2'
_chemical_formula_weight 751.02
_chemical_name_common {[Cd(inia)2(H2O)2(2,6nds)].4H2O}n
_chemical_name_systematic
;
diaquo-bis(isonicotinamide)-(2,6'-naphthalenedisulfonate)-cadmium(II) 
tetrahydrate
;
_space_group_IT_number 2
_symmetry_cell_setting triclinic
_symmetry_space_group_name_Hall '-P 1'
_symmetry_space_group_name_H-M 'P -1'
_atom_sites_solution_hydrogens geom
_atom_sites_solution_primary direct
_atom_sites_solution_secondary difmap
_audit_creation_method SHELXL-97
_cell_angle_alpha 65.739(9)
_cell_angle_beta 80.303(9)
_cell_angle_gamma 81.160(9)
_cell_formula_units_Z 1
_cell_length_a 6.823(4)
_cell_length_b 10.356(6)
_cell_length_c 11.366(6)
_cell_measurement_temperature 293(2)
_cell_volume 718.5(7)
_computing_cell_refinement 'Bruker SMART'
_computing_data_collection 'Bruker SMART'
_computing_data_reduction 'Bruker SHELXTL'
_computing_molecular_graphics 'Bruker SHELXTL'
_computing_publication_material 'Bruker SHELXTL'
_computing_structure_refinement 'SHELXL-97 (Sheldrick, 1997)'
_computing_structure_solution 'SHELXS-97 (Sheldrick, 1990)'
_diffrn_ambient_temperature 293(2)
_diffrn_measured_fraction_theta_full 0.957
_diffrn_measured_fraction_theta_max 0.957
_diffrn_measurement_device_type 'CCD area detector'
_diffrn_measurement_method 'phi and omega scans'
_diffrn_radiation_monochromator graphite
_diffrn_radiation_source 'fine-focus sealed tube'
_diffrn_radiation_type MoK\a
_diffrn_radiation_wavelength 0.71073
_diffrn_reflns_av_R_equivalents 0.0401
_diffrn_reflns_av_sigmaI/netI 0.0274
_diffrn_reflns_limit_h_max 8
_diffrn_reflns_limit_h_min -8
_diffrn_reflns_limit_k_max 13
_diffrn_reflns_limit_k_min -6
_diffrn_reflns_limit_l_max 14
_diffrn_reflns_limit_l_min -11
_diffrn_reflns_number 4267
_diffrn_reflns_theta_full 27.07
_diffrn_reflns_theta_max 27.07
_diffrn_reflns_theta_min 3.04
_exptl_absorpt_coefficient_mu 0.981
_exptl_absorpt_correction_T_max 0.8668
_exptl_absorpt_correction_T_min 0.6397
_exptl_absorpt_correction_type none
_exptl_crystal_colour colorless
_exptl_crystal_density_diffrn 1.736
_exptl_crystal_density_method 'not measured'
_exptl_crystal_description block
_exptl_crystal_F_000 382
_exptl_crystal_size_max 0.50
_exptl_crystal_size_mid 0.36
_exptl_crystal_size_min 0.15
_refine_diff_density_max 1.412
_refine_diff_density_min -1.836
_refine_diff_density_rms 0.142
_refine_ls_extinction_method none
_refine_ls_goodness_of_fit_ref 1.085
_refine_ls_hydrogen_treatment mixed
_refine_ls_matrix_type full
_refine_ls_number_parameters 212
_refine_ls_number_reflns 3036
_refine_ls_number_restraints 0
_refine_ls_restrained_S_all 1.085
_refine_ls_R_factor_all 0.0574
_refine_ls_R_factor_gt 0.0558
_refine_ls_shift/su_max 0.065
_refine_ls_shift/su_mean 0.002
_refine_ls_structure_factor_coef Fsqd
_refine_ls_weighting_details 'calc w=1/[\s^2^(Fo^2^)+(0.1124P)^2^+1.1602P] where P=(Fo^2^+2Fc^2^)/3'
_refine_ls_weighting_scheme calc
_refine_ls_wR_factor_gt 0.1597
_refine_ls_wR_factor_ref 0.1619
_reflns_number_gt 2896
_reflns_number_total 3036
_reflns_threshold_expression >2sigma(I)
_cod_data_source_file ic020102l_4.cif
_cod_data_source_block 4
_cod_depositor_comments
;
The following automatic conversions were performed:

'_symmetry_cell_setting' value 'Triclinic' changed to 'triclinic'
according to the built-in table from CIF Core dictionary named
'cif_core.dic' version 2.4.1 from 2010-06-29.

Automatic conversion script
Id: cif_fix_values 1646 2011-03-28 12:23:43Z adriana 
;
_cod_original_cell_volume 718.6(7)
_cod_database_code 4318511

loop_
_symmetry_equiv_pos_as_xyz
'x, y, z'
'-x, -y, -z'

loop_
_atom_site_label
_atom_site_type_symbol
_atom_site_fract_x
_atom_site_fract_y
_atom_site_fract_z
_atom_site_U_iso_or_equiv
_atom_site_adp_type
_atom_site_occupancy
_atom_site_symmetry_multiplicity
_atom_site_calc_flag
_atom_site_refinement_flags
_atom_site_disorder_assembly
_atom_site_disorder_group
Cd1 Cd -0.5000 0.5000 1.5000 0.03286(19) Uani 1 2 d S . .
S1 S -0.15097(16) 0.62664(10) 1.21659(10) 0.0349(3) Uani 1 1 d . . .
O1 O -0.2305(5) 0.6009(4) 1.3511(3) 0.0454(8) Uani 1 1 d . . .
O2 O -0.1983(7) 0.5220(4) 1.1761(5) 0.0623(11) Uani 1 1 d . . .
O3 O 0.0585(5) 0.6461(4) 1.1949(4) 0.0542(9) Uani 1 1 d . . .
O4 O 0.2185(6) -0.1111(4) 1.6835(5) 0.0650(12) Uani 1 1 d . . .
O1W O -0.3321(6) 0.5410(4) 1.6382(4) 0.0524(9) Uani 1 1 d . . .
H1WA H -0.244(11) 0.486(7) 1.683(6) 0.055(18) Uiso 1 1 d . . .
H1WB H -0.372(11) 0.585(8) 1.691(7) 0.061(19) Uiso 1 1 d . . .
O2W O 0.4656(6) 0.2958(4) 0.2232(5) 0.0497(9) Uani 1 1 d . . .
H2WA H 0.555(10) 0.246(7) 0.250(6) 0.045(16) Uiso 1 1 d . . .
H2WB H 0.435(19) 0.360(13) 0.174(12) 0.13(5) Uiso 1 1 d . . .
O3W O 0.2987(11) 0.5448(9) 1.0160(7) 0.1014(19) Uani 1 1 d . . .
N1 N -0.3193(6) 0.2828(4) 1.5565(4) 0.0341(7) Uani 1 1 d . . .
N2 N -0.0495(7) -0.2354(4) 1.7574(5) 0.0542(11) Uani 1 1 d . . .
H2B H 0.0219 -0.3156 1.7860 0.065 Uiso 1 1 calc R . .
H2C H -0.1775 -0.2331 1.7664 0.065 Uiso 1 1 calc R . .
C1 C -0.5405(7) 0.9399(5) 1.0042(4) 0.0378(9) Uani 1 1 d . . .
C2 C -0.4374(7) 0.8032(5) 1.0712(5) 0.0424(10) Uani 1 1 d . . .
H2A H -0.4865 0.7211 1.0781 0.051 Uiso 1 1 calc R . .
C3 C -0.2718(7) 0.7930(5) 1.1238(4) 0.0384(9) Uani 1 1 d . . .
C4 C -0.1904(8) 0.9175(5) 1.1140(5) 0.0458(10) Uani 1 1 d . . .
H4A H -0.0750 0.9089 1.1511 0.055 Uiso 1 1 calc R . .
C5 C -0.2844(8) 1.0483(5) 1.0499(5) 0.0471(11) Uani 1 1 d . . .
H5A H -0.2323 1.1298 1.0421 0.056 Uiso 1 1 calc R . .
C6 C -0.1216(7) 0.2737(5) 1.5423(5) 0.0395(9) Uani 1 1 d . . .
H6A H -0.0587 0.3572 1.5008 0.047 Uiso 1 1 calc R . .
C7 C -0.0050(7) 0.1459(5) 1.5863(5) 0.0438(10) Uani 1 1 d . . .
H7A H 0.1336 0.1440 1.5728 0.053 Uiso 1 1 calc R . .
C8 C -0.0951(7) 0.0214(4) 1.6503(4) 0.0351(8) Uani 1 1 d . . .
C9 C -0.3008(7) 0.0299(5) 1.6654(5) 0.0437(11) Uani 1 1 d . . .
H9A H -0.3673 -0.0520 1.7074 0.052 Uiso 1 1 calc R . .
C10 C -0.4064(7) 0.1617(5) 1.6174(5) 0.0440(11) Uani 1 1 d . . .
H10A H -0.5452 0.1666 1.6280 0.053 Uiso 1 1 calc R . .
C11 C 0.0376(7) -0.1157(5) 1.6996(5) 0.0436(10) Uani 1 1 d . . .

loop_
_atom_site_aniso_label
_atom_site_aniso_U_11
_atom_site_aniso_U_22
_atom_site_aniso_U_33
_atom_site_aniso_U_23
_atom_site_aniso_U_13
_atom_site_aniso_U_12
Cd1 0.0316(3) 0.0217(3) 0.0387(3) -0.00701(18) -0.01051(17) 0.00905(16)
S1 0.0328(5) 0.0230(5) 0.0384(5) -0.0041(4) -0.0097(4) 0.0108(4)
O1 0.0423(18) 0.0351(16) 0.0410(17) -0.0003(13) -0.0051(14) 0.0051(14)
O2 0.082(3) 0.0334(18) 0.074(3) -0.0223(18) -0.034(2) 0.0176(19)
O3 0.0351(17) 0.052(2) 0.055(2) -0.0050(17) -0.0077(15) 0.0111(15)
O4 0.0382(19) 0.0388(19) 0.105(3) -0.018(2) -0.020(2) 0.0155(15)
O1W 0.051(2) 0.053(2) 0.063(2) -0.0334(19) -0.0291(18) 0.0223(18)
O2W 0.042(2) 0.0327(18) 0.070(2) -0.0163(17) -0.0189(18) 0.0114(15)
O3W 0.093(4) 0.123(5) 0.090(4) -0.043(4) -0.007(3) -0.015(4)
N1 0.0353(18) 0.0219(15) 0.0395(18) -0.0076(13) -0.0091(14) 0.0053(14)
N2 0.046(2) 0.0256(19) 0.079(3) -0.0115(19) -0.014(2) 0.0134(17)
C1 0.039(2) 0.034(2) 0.038(2) -0.0114(17) -0.0034(17) -0.0065(18)
C2 0.042(2) 0.031(2) 0.047(2) -0.0098(18) -0.0116(19) 0.0053(18)
C3 0.038(2) 0.029(2) 0.0331(19) -0.0016(16) -0.0077(16) 0.0161(17)
C4 0.039(2) 0.035(2) 0.053(3) -0.007(2) -0.015(2) 0.0050(19)
C5 0.045(3) 0.031(2) 0.058(3) -0.007(2) -0.020(2) -0.002(2)
C6 0.032(2) 0.0246(19) 0.055(3) -0.0094(18) -0.0092(18) 0.0036(16)
C7 0.031(2) 0.032(2) 0.063(3) -0.015(2) -0.010(2) 0.0041(17)
C8 0.035(2) 0.0230(18) 0.044(2) -0.0118(16) -0.0115(17) 0.0116(16)
C9 0.036(2) 0.0226(19) 0.063(3) -0.0105(19) -0.003(2) 0.0031(17)
C10 0.030(2) 0.029(2) 0.067(3) -0.016(2) -0.003(2) 0.0026(17)
C11 0.041(2) 0.028(2) 0.056(3) -0.0132(19) -0.019(2) 0.0169(18)

loop_
_atom_type_symbol
_atom_type_description
_atom_type_scat_dispersion_real
_atom_type_scat_dispersion_imag
_atom_type_scat_source
C C 0.0033 0.0016 'International Tables Vol C Tables 4.2.6.8 and 6.1.1.4'
H H 0.0000 0.0000 'International Tables Vol C Tables 4.2.6.8 and 6.1.1.4'
N N 0.0061 0.0033 'International Tables Vol C Tables 4.2.6.8 and 6.1.1.4'
O O 0.0106 0.0060 'International Tables Vol C Tables 4.2.6.8 and 6.1.1.4'
S S 0.1246 0.1234 'International Tables Vol C Tables 4.2.6.8 and 6.1.1.4'
Cd Cd -0.8075 1.2024 'International Tables Vol C Tables 4.2.6.8 and 6.1.1.4'

loop_
_geom_angle_atom_site_label_1
_geom_angle_atom_site_label_2
_geom_angle_atom_site_label_3
_geom_angle
_geom_angle_site_symmetry_1
_geom_angle_site_symmetry_3
_geom_angle_publ_flag
N1 Cd1 N1 180.000(1) . 2_468 ?
N1 Cd1 O1W 87.14(14) . . ?
N1 Cd1 O1W 92.86(14) 2_468 . ?
N1 Cd1 O1W 92.86(14) . 2_468 ?
N1 Cd1 O1W 87.14(14) 2_468 2_468 ?
O1W Cd1 O1W 180.000(1) . 2_468 ?
N1 Cd1 O1 89.15(13) . . ?
N1 Cd1 O1 90.85(13) 2_468 . ?
O1W Cd1 O1 82.11(15) . . ?
O1W Cd1 O1 97.89(15) 2_468 . ?
N1 Cd1 O1 90.85(13) . 2_468 ?
N1 Cd1 O1 89.15(13) 2_468 2_468 ?
O1W Cd1 O1 97.89(15) . 2_468 ?
O1W Cd1 O1 82.11(15) 2_468 2_468 ?
O1 Cd1 O1 180.000(1) . 2_468 ?
O2 S1 O3 114.0(3) . . ?
O2 S1 O1 112.6(3) . . ?
O3 S1 O1 110.6(2) . . ?
O2 S1 C3 108.4(2) . . ?
O3 S1 C3 106.0(2) . . ?
O1 S1 C3 104.6(2) . . ?
S1 O1 Cd1 138.7(2) . . ?
C6 N1 C10 117.5(4) . . ?
C6 N1 Cd1 120.2(3) . . ?
C10 N1 Cd1 121.9(3) . . ?
C5 C1 C1 121.5(6) 2_477 2_477 ?
C5 C1 C2 121.1(4) 2_477 . ?
C1 C1 C2 117.4(5) 2_477 . ?
C3 C2 C1 120.6(4) . . ?
C2 C3 C4 121.3(4) . . ?
C2 C3 S1 121.9(4) . . ?
C4 C3 S1 116.8(4) . . ?
C5 C4 C3 119.2(5) . . ?
C4 C5 C1 120.0(5) . 2_477 ?
N1 C6 C7 122.9(4) . . ?
C8 C7 C6 119.5(4) . . ?
C7 C8 C9 118.0(4) . . ?
C7 C8 C11 117.8(4) . . ?
C9 C8 C11 124.2(4) . . ?
C10 C9 C8 118.9(4) . . ?
N1 C10 C9 123.2(4) . . ?
O4 C11 N2 123.5(4) . . ?
O4 C11 C8 118.9(5) . . ?
N2 C11 C8 117.6(4) . . ?

loop_
_geom_bond_atom_site_label_1
_geom_bond_atom_site_label_2
_geom_bond_distance
_geom_bond_site_symmetry_2
_geom_bond_publ_flag
Cd1 N1 2.284(4) . ?
Cd1 N1 2.284(4) 2_468 ?
Cd1 O1W 2.294(4) . ?
Cd1 O1W 2.294(4) 2_468 ?
Cd1 O1 2.329(3) . ?
Cd1 O1 2.329(3) 2_468 ?
S1 O2 1.435(4) . ?
S1 O3 1.440(4) . ?
S1 O1 1.461(4) . ?
S1 C3 1.768(4) . ?
O4 C11 1.222(7) . ?
N1 C6 1.325(6) . ?
N1 C10 1.335(6) . ?
N2 C11 1.322(7) . ?
C1 C5 1.400(7) 2_477 ?
C1 C1 1.401(9) 2_477 ?
C1 C2 1.438(6) . ?
C2 C3 1.336(7) . ?
C3 C4 1.437(7) . ?
C4 C5 1.363(7) . ?
C5 C1 1.400(7) 2_477 ?
C6 C7 1.379(6) . ?
C7 C8 1.376(6) . ?
C8 C9 1.379(6) . ?
C8 C11 1.507(6) . ?
C9 C10 1.378(6) . ?

loop_
_geom_hbond_atom_site_label_D
_geom_hbond_atom_site_label_H
_geom_hbond_atom_site_label_A
_geom_hbond_distance_DH
_geom_hbond_distance_HA
_geom_hbond_distance_DA
_geom_hbond_angle_DHA
_geom_hbond_site_symmetry_A
O1W H1WA O3 0.84(7) 1.98(7) 2.810(5) 174(7) 2_568
O1W H1WB O2W 0.88(8) 1.85(8) 2.720(6) 171(7) 2_567
O2W H2WA O4 0.75(7) 1.94(7) 2.695(6) 177(7) 2_657
O2W H2WB O3W 0.70(12) 2.22(13) 2.916(9) 171(13) 1_554
O2W H2WB O3W 0.70(12) 2.53(12) 2.891(9) 114(12) 2_666
N2 H2B O2 0.86 2.20 3.047(6) 169.1 2_558
N2 H2C O2W 0.86 2.13 2.953(7) 159.3 2_557

loop_
_geom_torsion_atom_site_label_1
_geom_torsion_atom_site_label_2
_geom_torsion_atom_site_label_3
_geom_torsion_atom_site_label_4
_geom_torsion
_geom_torsion_site_symmetry_1
_geom_torsion_site_symmetry_2
_geom_torsion_site_symmetry_3
_geom_torsion_site_symmetry_4
_geom_torsion_publ_flag
O2 S1 O1 Cd1 -29.7(4) . . . . ?
O3 S1 O1 Cd1 -158.5(3) . . . . ?
C3 S1 O1 Cd1 87.8(3) . . . . ?
N1 Cd1 O1 S1 86.4(3) . . . . ?
N1 Cd1 O1 S1 -93.6(3) 2_468 . . . ?
O1W Cd1 O1 S1 173.7(3) . . . . ?
O1W Cd1 O1 S1 -6.3(3) 2_468 . . . ?
O1 Cd1 O1 S1 -116(100) 2_468 . . . ?
N1 Cd1 N1 C6 -177(100) 2_468 . . . ?
O1W Cd1 N1 C6 -55.6(4) . . . . ?
O1W Cd1 N1 C6 124.4(4) 2_468 . . . ?
O1 Cd1 N1 C6 26.6(4) . . . . ?
O1 Cd1 N1 C6 -153.4(4) 2_468 . . . ?
N1 Cd1 N1 C10 -4(100) 2_468 . . . ?
O1W Cd1 N1 C10 117.0(4) . . . . ?
O1W Cd1 N1 C10 -63.0(4) 2_468 . . . ?
O1 Cd1 N1 C10 -160.9(4) . . . . ?
O1 Cd1 N1 C10 19.1(4) 2_468 . . . ?
C5 C1 C2 C3 -179.2(5) 2_477 . . . ?
C1 C1 C2 C3 0.5(8) 2_477 . . . ?
C1 C2 C3 C4 -0.6(7) . . . . ?
C1 C2 C3 S1 175.5(4) . . . . ?
O2 S1 C3 C2 25.6(5) . . . . ?
O3 S1 C3 C2 148.3(4) . . . . ?
O1 S1 C3 C2 -94.8(4) . . . . ?
O2 S1 C3 C4 -158.1(4) . . . . ?
O3 S1 C3 C4 -35.4(4) . . . . ?
O1 S1 C3 C4 81.5(4) . . . . ?
C2 C3 C4 C5 0.0(8) . . . . ?
S1 C3 C4 C5 -176.3(4) . . . . ?
C3 C4 C5 C1 0.8(8) . . . 2_477 ?
C10 N1 C6 C7 0.6(7) . . . . ?
Cd1 N1 C6 C7 173.4(4) . . . . ?
N1 C6 C7 C8 -1.3(8) . . . . ?
C6 C7 C8 C9 1.2(7) . . . . ?
C6 C7 C8 C11 -178.6(5) . . . . ?
C7 C8 C9 C10 -0.6(8) . . . . ?
C11 C8 C9 C10 179.2(5) . . . . ?
C6 N1 C10 C9 0.1(8) . . . . ?
Cd1 N1 C10 C9 -172.6(4) . . . . ?
C8 C9 C10 N1 -0.1(8) . . . . ?
C7 C8 C11 O4 1.5(7) . . . . ?
C9 C8 C11 O4 -178.4(6) . . . . ?
C7 C8 C11 N2 -177.9(5) . . . . ?
C9 C8 C11 N2 2.2(8) . . . . ?
